data_4022535
loop_
_publ_author_name
'Hironori Kinoshita'
'Takashi Osamura'
'Sayaka Kinoshita'
'Tatsunori Iwamura'
'Shin-ichi Watanabe'
'Tadashi Kataoka'
'Genzoh Tanabe'
'Osamu Muraoka'

_publ_contact_author_email ' kataoka@gifu-pu.ac.jp '
_publ_contact_author_fax ' +81-58-237-5979 '
_publ_contact_author_name ' Tadashi Kataoka'
_publ_contact_author_phone ' +81-58-237-5979 '
_publ_section_title
;
 Chalcogeno-Morita-Baylis-Hillman Reaction of Enones
 with Acetals: Simple \a-Alkoxyalkylation of Enones
;
_journal_name_full 'Journal of Organic Chemistry'
_journal_page_first 7532
_journal_page_last 7534
_journal_paper_doi 10.1021/jo0348470
_journal_volume 68
_journal_year 2003
_chemical_formula_sum 'C36 H38 B2 F8 O4 Se2'
_chemical_formula_weight 866.22
_chemical_melting_point 432.5-424
_space_group_IT_number 2
_symmetry_cell_setting triclinic
_symmetry_Int_Tables_number 2
_symmetry_space_group_name_Hall '-P 1'
_symmetry_space_group_name_H-M 'P -1'
_audit_creation_date 'Mon Apr  7 03:39:33 2003'
_audit_creation_method 'by teXsan'
_cell_angle_alpha 104.43(1)
_cell_angle_beta 108.27(1)
_cell_angle_gamma 101.63(1)
_cell_formula_units_Z 4
_cell_length_a 12.282(2)
_cell_length_b 15.821(2)
_cell_length_c 11.963(2)
_cell_measurement_reflns_used 25
_cell_measurement_temperature 296.2
_cell_measurement_theta_max 15.0
_cell_measurement_theta_min 14.9
_cell_volume 2036.7(6)
_computing_cell_refinement 'MSC/AFC Diffractometer Control'
_computing_data_collection 'MSC/AFC Diffractometer Control'
_computing_data_reduction 'teXsan Ver. 1.11'
_computing_publication_material 'teXsan Ver. 1.11'
_computing_structure_refinement 'teXsan Ver. 1.10'
_computing_structure_solution SIR97
_diffrn_measured_fraction_theta_full 1.0462
_diffrn_measured_fraction_theta_max 1.0462
_diffrn_measurement_device_type 'Rigaku AFC5R'
_diffrn_measurement_method \w-2\q
_diffrn_radiation_type 'Mo K\a'
_diffrn_radiation_wavelength 0.7107
_diffrn_reflns_av_R_equivalents 0.018
_diffrn_reflns_limit_h_max 15
_diffrn_reflns_limit_h_min 0
_diffrn_reflns_limit_k_max 20
_diffrn_reflns_limit_k_min -20
_diffrn_reflns_limit_l_max 14
_diffrn_reflns_limit_l_min -15
_diffrn_reflns_number 9806
_diffrn_reflns_theta_full 27.51
_diffrn_reflns_theta_max 27.51
_diffrn_standards_decay_% 0.81
_diffrn_standards_interval_count 150
_diffrn_standards_number 3
_exptl_absorpt_coefficient_mu 3.774
_exptl_absorpt_correction_T_max 0.999
_exptl_absorpt_correction_T_min 0.872
_exptl_absorpt_correction_type psi-scan
_exptl_absorpt_process_details '(North, Phillips & Mathews, 1968)'
_exptl_crystal_colour colorless
_exptl_crystal_density_diffrn 2.825
_exptl_crystal_density_method 'not measured'
_exptl_crystal_description prismatic
_exptl_crystal_size_max 0.480
_exptl_crystal_size_mid 0.380
_exptl_crystal_size_min 0.320
_refine_diff_density_max 0.95
_refine_diff_density_min -0.61
_refine_ls_extinction_method none
_refine_ls_goodness_of_fit_ref 1.926
_refine_ls_hydrogen_treatment noref
_refine_ls_number_parameters 469
_refine_ls_number_reflns 8190
_refine_ls_R_factor_gt 0.0628
_refine_ls_shift/su_max 0.0006
_refine_ls_structure_factor_coef F
_refine_ls_weighting_details 'w = 1/[\s^2^(Fo) + 0.00063|Fo|^2^]'
_refine_ls_weighting_scheme calc
_refine_ls_wR_factor_ref 0.1043
_reflns_number_gt 5098
_reflns_number_total 9802
_reflns_threshold_expression F^2^>2.0\s(F^2^)
_cod_data_source_file jo0348470si20030627_021750.cif
_cod_data_source_block TK-2146
_cod_original_sg_symbol_H-M 'P -1         '
_cod_original_formula_sum 'C36 H38 B2 F8 O4 Se2 '
_cod_database_code 4022535

loop_
_symmetry_equiv_pos_as_xyz
x,y,z
-x,-y,-z

loop_
_atom_site_label
_atom_site_type_symbol
_atom_site_fract_x
_atom_site_fract_y
_atom_site_fract_z
_atom_site_U_iso_or_equiv
_atom_site_adp_type
_atom_site_occupancy
_atom_site_calc_flag
Se(1) Se 0.87991(7) 0.62922(5) 0.28345(6) 0.0412(2) Uani 1.00 d
Se(2) Se 0.51383(7) 0.68504(5) -0.31214(7) 0.0460(2) Uani 1.00 d
F(1) F 0.7751(8) 0.5675(7) 0.4738(7) 0.168(4) Uani 1.00 d
F(2) F 0.8891(7) 0.6843(7) 0.6493(8) 0.170(4) Uani 1.00 d
F(3) F 0.7256(9) 0.6923(7) 0.5061(9) 0.181(4) Uani 1.00 d
F(4) F 0.7075(6) 0.6096(5) 0.6232(6) 0.126(3) Uani 1.00 d
F(5) F 0.4115(6) 0.5183(4) 0.0742(5) 0.098(2) Uani 1.00 d
F(6) F 0.4663(5) 0.6388(4) 0.2435(5) 0.088(2) Uani 1.00 d
F(7) F 0.3513(7) 0.6397(6) 0.0614(8) 0.144(3) Uani 1.00 d
F(8) F 0.2752(5) 0.5508(4) 0.1538(6) 0.106(2) Uani 1.00 d
O(1) O 0.6838(5) 0.7325(4) -0.0170(5) 0.069(2) Uani 1.00 d
O(2) O 0.8611(5) 0.8046(3) 0.3244(5) 0.057(2) Uani 1.00 d
O(3) O 0.1408(5) 0.6466(5) -0.5767(5) 0.077(2) Uani 1.00 d
O(4) O 0.4824(5) 0.8217(4) -0.4134(5) 0.061(2) Uani 1.00 d
C(1) C 0.9141(6) 0.6390(5) 0.1401(6) 0.038(2) Uani 1.00 d
C(2) C 1.0119(7) 0.6150(5) 0.1261(7) 0.047(2) Uani 1.00 d
C(3) C 1.0379(7) 0.6179(6) 0.0247(8) 0.059(3) Uani 1.00 d
C(4) C 0.9654(8) 0.6449(6) -0.0660(8) 0.063(3) Uani 1.00 d
C(5) C 0.8680(7) 0.6710(6) -0.0528(7) 0.053(2) Uani 1.00 d
C(6) C 0.8408(6) 0.6710(5) 0.0528(6) 0.044(2) Uani 1.00 d
C(7) C 0.7344(7) 0.7017(5) 0.0610(7) 0.047(2) Uani 1.00 d
C(8) C 0.6877(6) 0.6937(5) 0.1624(6) 0.042(2) Uani 1.00 d
C(9) C 0.7080(6) 0.6143(5) 0.2075(6) 0.043(2) Uani 1.00 d
C(10) C 0.7338(7) 0.7849(5) 0.2714(7) 0.051(2) Uani 1.00 d
C(11) C 0.6948(8) 0.8628(5) 0.2338(8) 0.058(3) Uani 1.00 d
C(12) C 0.772(1) 0.9267(8) 0.216(1) 0.099(5) Uani 1.00 d
C(13) C 0.733(2) 0.9973(9) 0.179(2) 0.135(7) Uani 1.00 d
C(14) C 0.618(2) 1.000(1) 0.166(1) 0.127(6) Uani 1.00 d
C(15) C 0.545(1) 0.9328(8) 0.182(1) 0.093(4) Uani 1.00 d
C(16) C 0.5838(9) 0.8666(6) 0.2183(9) 0.068(3) Uani 1.00 d
C(17) C 0.8667(8) 0.5012(5) 0.2572(8) 0.059(3) Uani 1.00 d
C(18) C 0.912(1) 0.8578(7) 0.451(1) 0.097(4) Uani 1.00 d
C(19) C 0.3786(6) 0.7107(5) -0.2757(7) 0.041(2) Uani 1.00 d
C(20) C 0.3990(7) 0.7392(6) -0.1487(7) 0.054(3) Uani 1.00 d
C(21) C 0.3088(9) 0.7557(6) -0.1143(8) 0.063(3) Uani 1.00 d
C(22) C 0.1995(8) 0.7465(6) -0.2044(9) 0.062(3) Uani 1.00 d
C(23) C 0.1804(7) 0.7179(6) -0.3301(8) 0.054(3) Uani 1.00 d
C(24) C 0.2701(6) 0.7008(5) -0.3669(6) 0.039(2) Uani 1.00 d
C(25) C 0.2438(7) 0.6722(5) -0.5023(7) 0.048(2) Uani 1.00 d
C(26) C 0.3458(7) 0.6778(5) -0.5516(6) 0.046(2) Uani 1.00 d
C(27) C 0.4343(7) 0.6308(5) -0.4953(7) 0.050(2) Uani 1.00 d
C(28) C 0.4083(7) 0.7722(5) -0.5423(7) 0.051(2) Uani 1.00 d
C(29) C 0.3222(7) 0.8221(5) -0.5952(8) 0.053(2) Uani 1.00 d
C(30) C 0.2772(9) 0.8059(7) -0.7226(9) 0.075(3) Uani 1.00 d
C(31) C 0.196(1) 0.8488(8) -0.774(1) 0.097(4) Uani 1.00 d
C(32) C 0.162(1) 0.9088(9) -0.695(2) 0.112(5) Uani 1.00 d
C(33) C 0.207(1) 0.9261(9) -0.571(2) 0.117(6) Uani 1.00 d
C(34) C 0.2876(10) 0.8842(7) -0.519(1) 0.082(4) Uani 1.00 d
C(35) C 0.5046(8) 0.5716(6) -0.2706(8) 0.065(3) Uani 1.00 d
C(36) C 0.5805(9) 0.8970(7) -0.396(1) 0.093(4) Uani 1.00 d
B(1) B 0.779(1) 0.636(1) 0.568(1) 0.103(5) Uani 1.00 d
B(2) B 0.3734(9) 0.5869(7) 0.1314(9) 0.053(3) Uani 1.00 d
H(1) H 1.0605 0.5942 0.1893 0.0583 Uiso 1.00 calc
H(2) H 1.1086 0.6035 0.0164 0.0699 Uiso 1.00 calc
H(3) H 0.9833 0.6429 -0.1407 0.0740 Uiso 1.00 calc
H(4) H 0.8180 0.6924 -0.1158 0.0637 Uiso 1.00 calc
H(5) H 0.6018 0.6800 0.1233 0.0514 Uiso 1.00 calc
H(6) H 0.6685 0.5577 0.1372 0.0518 Uiso 1.00 calc
H(7) H 0.6707 0.6107 0.2662 0.0518 Uiso 1.00 calc
H(8) H 0.7015 0.7752 0.3344 0.0613 Uiso 1.00 calc
H(9) H 0.8526 0.9214 0.2188 0.1221 Uiso 1.00 calc
H(10) H 0.7875 1.0419 0.1605 0.1554 Uiso 1.00 calc
H(11) H 0.5907 1.0489 0.1457 0.1520 Uiso 1.00 calc
H(12) H 0.4611 0.9330 0.1727 0.1145 Uiso 1.00 calc
H(13) H 0.5285 0.8195 0.2327 0.0823 Uiso 1.00 calc
H(14) H 0.8040 0.4623 0.1765 0.0705 Uiso 1.00 calc
H(15) H 0.9404 0.4887 0.2558 0.0705 Uiso 1.00 calc
H(16) H 0.8482 0.4813 0.3194 0.0705 Uiso 1.00 calc
H(17) H 0.8965 0.9156 0.4680 0.1127 Uiso 1.00 calc
H(18) H 0.8810 0.8265 0.5016 0.1127 Uiso 1.00 calc
H(19) H 0.9986 0.8702 0.4872 0.1127 Uiso 1.00 calc
H(20) H 0.1026 0.7083 -0.3922 0.0652 Uiso 1.00 calc
H(21) H 0.1348 0.7609 -0.1786 0.0708 Uiso 1.00 calc
H(22) H 0.3196 0.7766 -0.0265 0.0765 Uiso 1.00 calc
H(23) H 0.4776 0.7443 -0.0871 0.0655 Uiso 1.00 calc
H(24) H 0.3914 0.5671 -0.5162 0.0599 Uiso 1.00 calc
H(25) H 0.4931 0.6340 -0.5307 0.0599 Uiso 1.00 calc
H(26) H 0.3069 0.6422 -0.6380 0.0547 Uiso 1.00 calc
H(27) H 0.4602 0.7681 -0.5889 0.0612 Uiso 1.00 calc
H(28) H 0.3026 0.7658 -0.7783 0.0967 Uiso 1.00 calc
H(29) H 0.1610 0.8400 -0.8626 0.1211 Uiso 1.00 calc
H(30) H 0.1043 0.9407 -0.7218 0.1364 Uiso 1.00 calc
H(31) H 0.1861 0.9729 -0.5090 0.1384 Uiso 1.00 calc
H(32) H 0.3219 0.8966 -0.4264 0.0958 Uiso 1.00 calc
H(33) H 0.4271 0.5270 -0.3215 0.0773 Uiso 1.00 calc
H(34) H 0.5128 0.5840 -0.1845 0.0773 Uiso 1.00 calc
H(35) H 0.5651 0.5469 -0.2822 0.0773 Uiso 1.00 calc
H(36) H 0.5498 0.9405 -0.4338 0.1084 Uiso 1.00 calc
H(37) H 0.6308 0.8771 -0.4372 0.1084 Uiso 1.00 calc
H(38) H 0.6279 0.9304 -0.3108 0.1084 Uiso 1.00 calc

loop_
_atom_site_aniso_label
_atom_site_aniso_U_11
_atom_site_aniso_U_22
_atom_site_aniso_U_33
_atom_site_aniso_U_12
_atom_site_aniso_U_13
_atom_site_aniso_U_23
Se(1) 0.0416(4) 0.0487(5) 0.0337(4) 0.0176(4) 0.0125(3) 0.0140(3)
Se(2) 0.0384(4) 0.0505(5) 0.0498(5) 0.0180(4) 0.0149(4) 0.0174(4)
F(1) 0.156(8) 0.25(1) 0.091(5) 0.070(7) 0.064(5) 0.014(6)
F(2) 0.075(5) 0.222(9) 0.143(7) -0.011(6) -0.006(5) 0.051(7)
F(3) 0.171(9) 0.23(1) 0.147(7) 0.040(8) 0.039(7) 0.113(8)
F(4) 0.114(6) 0.171(7) 0.120(5) 0.040(5) 0.079(5) 0.053(5)
F(5) 0.105(5) 0.098(4) 0.081(4) 0.051(4) 0.030(3) 0.002(3)
F(6) 0.058(3) 0.110(4) 0.066(3) 0.013(3) 0.020(3) -0.007(3)
F(7) 0.157(7) 0.166(7) 0.167(7) 0.083(6) 0.057(6) 0.129(6)
F(8) 0.069(4) 0.106(5) 0.128(5) -0.001(3) 0.055(4) 0.015(4)
O(1) 0.072(4) 0.099(5) 0.061(4) 0.051(4) 0.026(3) 0.050(4)
O(2) 0.053(3) 0.047(3) 0.060(3) 0.013(3) 0.015(3) 0.011(3)
O(3) 0.039(3) 0.124(6) 0.055(4) 0.017(3) 0.006(3) 0.028(4)
O(4) 0.056(4) 0.054(3) 0.058(3) 0.003(3) 0.011(3) 0.019(3)
C(1) 0.039(4) 0.042(4) 0.031(3) 0.008(3) 0.014(3) 0.011(3)
C(2) 0.044(4) 0.054(5) 0.046(4) 0.018(4) 0.018(4) 0.018(4)
C(3) 0.046(5) 0.076(6) 0.058(5) 0.022(4) 0.026(4) 0.018(5)
C(4) 0.063(6) 0.074(6) 0.060(5) 0.017(5) 0.042(5) 0.016(5)
C(5) 0.052(5) 0.069(5) 0.041(4) 0.010(4) 0.019(4) 0.027(4)
C(6) 0.041(4) 0.047(4) 0.044(4) 0.010(3) 0.017(3) 0.017(3)
C(7) 0.038(4) 0.050(5) 0.047(4) 0.012(4) 0.013(4) 0.014(4)
C(8) 0.036(4) 0.054(4) 0.042(4) 0.019(3) 0.015(3) 0.022(3)
C(9) 0.038(4) 0.047(4) 0.042(4) 0.012(3) 0.016(3) 0.010(3)
C(10) 0.050(5) 0.056(5) 0.054(5) 0.021(4) 0.025(4) 0.022(4)
C(11) 0.074(6) 0.043(5) 0.067(5) 0.026(4) 0.032(5) 0.020(4)
C(12) 0.101(9) 0.080(7) 0.15(1) 0.042(7) 0.064(8) 0.064(8)
C(13) 0.16(1) 0.084(9) 0.20(2) 0.037(10) 0.09(1) 0.08(1)
C(14) 0.16(2) 0.10(1) 0.15(1) 0.08(1) 0.06(1) 0.055(10)
C(15) 0.094(9) 0.083(8) 0.105(9) 0.041(7) 0.038(7) 0.025(7)
C(16) 0.074(6) 0.059(6) 0.080(6) 0.040(5) 0.029(5) 0.026(5)
C(17) 0.068(6) 0.048(5) 0.071(6) 0.027(4) 0.029(5) 0.029(4)
C(18) 0.085(8) 0.077(7) 0.082(7) 0.002(6) 0.012(6) -0.007(6)
C(19) 0.045(4) 0.044(4) 0.048(4) 0.022(3) 0.026(4) 0.021(3)
C(20) 0.053(5) 0.067(5) 0.050(5) 0.030(4) 0.021(4) 0.023(4)
C(21) 0.078(7) 0.074(6) 0.047(5) 0.028(5) 0.031(5) 0.022(4)
C(22) 0.065(6) 0.059(5) 0.084(6) 0.024(5) 0.050(5) 0.030(5)
C(23) 0.046(5) 0.063(5) 0.060(5) 0.019(4) 0.022(4) 0.031(4)
C(24) 0.039(4) 0.041(4) 0.043(4) 0.013(3) 0.018(3) 0.019(3)
C(25) 0.045(4) 0.056(5) 0.047(4) 0.018(4) 0.013(4) 0.025(4)
C(26) 0.043(4) 0.050(4) 0.041(4) 0.013(4) 0.012(3) 0.015(3)
C(27) 0.055(5) 0.048(4) 0.047(4) 0.018(4) 0.020(4) 0.014(4)
C(28) 0.051(5) 0.055(5) 0.053(5) 0.015(4) 0.025(4) 0.024(4)
C(29) 0.051(5) 0.042(4) 0.065(5) 0.007(4) 0.025(4) 0.019(4)
C(30) 0.072(6) 0.070(6) 0.074(6) 0.017(5) 0.015(5) 0.031(5)
C(31) 0.083(8) 0.086(8) 0.105(9) 0.020(7) -0.002(7) 0.055(7)
C(32) 0.066(8) 0.078(9) 0.19(2) 0.028(7) 0.026(9) 0.06(1)
C(33) 0.10(1) 0.089(9) 0.20(2) 0.061(8) 0.08(1) 0.06(1)
C(34) 0.086(8) 0.075(7) 0.096(8) 0.028(6) 0.044(6) 0.034(6)
C(35) 0.074(6) 0.068(6) 0.074(6) 0.039(5) 0.032(5) 0.042(5)
C(36) 0.069(7) 0.078(7) 0.099(8) -0.005(6) 0.007(6) 0.030(6)
B(1) 0.067(9) 0.16(1) 0.048(7) -0.019(9) 0.024(6) 0.017(8)
B(2) 0.046(5) 0.059(6) 0.054(6) 0.024(5) 0.019(5) 0.014(5)

loop_
_atom_type_symbol
_atom_type_description
_atom_type_scat_dispersion_real
_atom_type_scat_dispersion_imag
_atom_type_scat_source
Se Se -0.093 2.226
;International Tables for Crystallography
(1992, Vol. C, Tables 4.2.6.8 and 6.1.1.1)
;
F F 0.017 0.010
;International Tables for Crystallography
(1992, Vol. C, Tables 4.2.6.8 and 6.1.1.1)
;
O O 0.011 0.006
;International Tables for Crystallography
(1992, Vol. C, Tables 4.2.6.8 and 6.1.1.1)
;
C C 0.003 0.002
;International Tables for Crystallography
(1992, Vol. C, Tables 4.2.6.8 and 6.1.1.1)
;
B B 0.001 0.001
;International Tables for Crystallography
(1992, Vol. C, Tables 4.2.6.8 and 6.1.1.1)
;
H H 0.000 0.000
;International Tables for Crystallography
(1992, Vol. C, Table 6.1.1.2)
;

loop_
_geom_angle_atom_site_label_1
_geom_angle_atom_site_label_2
_geom_angle_atom_site_label_3
_geom_angle
_geom_angle_publ_flag
C(1) Se(1) C(9) 95.5(3) yes
C(1) Se(1) C(17) 98.7(3) yes
C(9) Se(1) C(17) 97.5(3) yes
C Se(2) C(19) 98.8(3) yes
C Se(2) C(34) 99.0(3) yes
C(19) Se(2) C(34) 97.5(3) yes
C(10) O(2) C(18) 113.2(7) yes
C(27) O(4) C(35) 113.0(7) yes
Se(2) C C(26) 113.0(5) yes
Se(2) C H(24) 108.3 no
Se(2) C H(25) 109.4 no
C(26) C H(24) 108.7 no
C(26) C H(25) 108.9 no
H(24) C H(25) 108.5 no
Se(1) C(1) C(2) 118.0(5) yes
Se(1) C(1) C(6) 120.5(5) yes
C(2) C(1) C(6) 121.5(6) yes
C(1) C(2) C(3) 120.3(7) yes
C(1) C(2) H(1) 118.5 no
C(3) C(2) H(1) 121.1 no
C(2) C(3) C(4) 120.0(7) yes
C(2) C(3) H(2) 120.4 no
C(4) C(3) H(2) 119.5 no
C(3) C(4) C(5) 120.7(7) yes
C(3) C(4) H(3) 118.3 no
C(5) C(4) H(3) 121.0 no
C(4) C(5) C(6) 120.6(7) yes
C(4) C(5) H(4) 120.8 no
C(6) C(5) H(4) 118.6 no
C(1) C(6) C(5) 116.7(7) yes
C(1) C(6) C(7) 126.0(6) yes
C(5) C(6) C(7) 117.2(7) yes
O(1) C(7) C(6) 118.9(7) yes
O(1) C(7) C(8) 119.4(7) yes
C(6) C(7) C(8) 121.7(6) yes
C(7) C(8) C(9) 113.8(6) yes
C(7) C(8) C(10) 112.1(6) yes
C(7) C(8) H(5) 105.2 no
C(9) C(8) C(10) 112.1(6) yes
C(9) C(8) H(5) 106.0 no
C(10) C(8) H(5) 107.1 no
Se(1) C(9) C(8) 111.0(5) yes
Se(1) C(9) H(6) 110.1 no
Se(1) C(9) H(7) 110.6 no
C(8) C(9) H(6) 108.8 no
C(8) C(9) H(7) 108.9 no
H(6) C(9) H(7) 107.2 no
O(2) C(10) C(8) 105.7(6) yes
O(2) C(10) C(11) 113.0(7) yes
O(2) C(10) H(8) 108.4 no
C(8) C(10) C(11) 114.0(6) yes
C(8) C(10) H(8) 108.4 no
C(11) C(10) H(8) 107.2 no
C(10) C(11) C(12) 120.1(9) yes
C(10) C(11) C(16) 119.4(8) yes
C(12) C(11) C(16) 120.5(9) yes
C(11) C(12) C(13) 119(1) yes
C(11) C(12) H(9) 121.6 no
C(13) C(12) H(9) 118.8 no
C(12) C(13) C(14) 118(1) yes
C(12) C(13) H(10) 119.4 no
C(14) C(13) H(10) 122.0 no
C(13) C(14) C(15) 119(1) yes
C(13) C(14) H(11) 120.4 no
C(15) C(14) H(11) 120.5 no
C(14) C(15) C(16) 121(1) yes
C(14) C(15) H(12) 120.4 no
C(16) C(15) H(12) 117.8 no
C(11) C(16) C(15) 120(1) yes
C(11) C(16) H(13) 119.6 no
C(15) C(16) H(13) 119.4 no
Se(1) C(17) H(14) 111.0 no
Se(1) C(17) H(15) 111.4 no
Se(1) C(17) H(16) 112.5 no
H(14) C(17) H(15) 105.9 no
H(14) C(17) H(16) 107.5 no
H(15) C(17) H(16) 108.1 no
O(2) C(18) H(17) 113.4 no
O(2) C(18) H(18) 111.6 no
O(2) C(18) H(19) 113.0 no
H(17) C(18) H(18) 105.7 no
H(17) C(18) H(19) 107.4 no
H(18) C(18) H(19) 105.1 no
Se(2) C(19) C(20) 114.3(5) yes
Se(2) C(19) C(24) 123.4(5) yes
C(20) C(19) C(24) 122.3(7) yes
C(19) C(20) C(21) 118.7(7) yes
C(19) C(20) H(23) 119.3 no
C(21) C(20) H(23) 122.0 no
C(20) C(21) C(22) 119.8(7) yes
C(20) C(21) H(22) 121.4 no
C(22) C(21) H(22) 118.8 no
C(21) C(22) C(23) 120.8(8) yes
C(21) C(22) H(21) 119.5 no
C(23) C(22) H(21) 119.6 no
C(22) C(23) C(24) 120.3(7) yes
C(22) C(23) H(20) 120.2 no
C(24) C(23) H(20) 119.5 no
C(19) C(24) C(23) 118.0(7) yes
C(19) C(24) C(25) 124.7(6) yes
C(23) C(24) C(25) 117.3(7) yes
O(3) C(25) C(24) 120.0(7) yes
O(3) C(25) C(26) 118.8(7) yes
C(24) C(25) C(26) 121.2(6) yes
C C(26) C(25) 112.1(6) yes
C C(26) C(27) 111.8(6) yes
C C(26) H(26) 105.7 no
C(25) C(26) C(27) 114.4(6) yes
C(25) C(26) H(26) 104.6 no
C(27) C(26) H(26) 107.5 no
O(4) C(27) C(26) 107.6(6) yes
O(4) C(27) C(28) 111.2(6) yes
O(4) C(27) H(27) 108.2 no
C(26) C(27) C(28) 113.2(6) yes
C(26) C(27) H(27) 108.8 no
C(28) C(27) H(27) 107.7 no
C(27) C(28) C(29) 119.1(8) yes
C(27) C(28) C(33) 121.8(8) yes
C(29) C(28) C(33) 119.0(9) yes
C(28) C(29) C(30) 120(1) yes
C(28) C(29) H(28) 121.5 no
C(30) C(29) H(28) 118.2 no
C(29) C(30) C(31) 119(1) yes
C(29) C(30) H(29) 124.1 no
C(31) C(30) H(29) 116.9 no
C(30) C(31) C(32) 120(1) yes
C(30) C(31) H(30) 125.4 no
C(32) C(31) H(30) 113.7 no
C(31) C(32) C(33) 120(1) yes
C(31) C(32) H(31) 123.2 no
C(33) C(32) H(31) 115.9 no
C(28) C(33) C(32) 119(1) yes
C(28) C(33) H(32) 118.6 no
C(32) C(33) H(32) 121.7 no
Se(2) C(34) H(33) 110.1 no
Se(2) C(34) H(34) 109.8 no
Se(2) C(34) H(35) 111.5 no
H(33) C(34) H(34) 106.9 no
H(33) C(34) H(35) 109.4 no
H(34) C(34) H(35) 109.0 no
O(4) C(35) H(36) 110.2 no
O(4) C(35) H(37) 111.5 no
O(4) C(35) H(38) 112.7 no
H(36) C(35) H(37) 105.9 no
H(36) C(35) H(38) 106.9 no
H(37) C(35) H(38) 109.4 no
F(1) B(1) F(2) 114(1) yes
F(1) B(1) F(3) 102(1) yes
F(1) B(1) F(4) 112(1) yes
F(2) B(1) F(3) 109(1) yes
F(2) B(1) F(4) 112(1) yes
F(3) B(1) F(4) 104(1) yes
F(5) B(2) F(6) 106.9(7) yes
F(5) B(2) F(7) 109.7(8) yes
F(5) B(2) F(8) 110.6(8) yes
F(6) B(2) F(7) 108.7(8) yes
F(6) B(2) F(8) 109.0(8) yes
F(7) B(2) F(8) 111.7(8) yes

loop_
_geom_bond_atom_site_label_1
_geom_bond_atom_site_label_2
_geom_bond_distance
_geom_bond_publ_flag
Se(1) C(1) 1.923(6) yes
Se(1) C(9) 1.956(7) yes
Se(1) C(17) 1.936(8) yes
Se(2) C 1.968(7) yes
Se(2) C(19) 1.937(7) yes
Se(2) C(34) 1.969(8) yes
F(1) B(1) 1.34(2) yes
F(2) B(1) 1.31(1) yes
F(3) B(1) 1.43(2) yes
F(4) B(1) 1.32(1) yes
F(5) B(2) 1.379(10) yes
F(6) B(2) 1.37(1) yes
F(7) B(2) 1.33(1) yes
F(8) B(2) 1.36(1) yes
O(1) C(7) 1.216(8) yes
O(2) C(10) 1.423(9) yes
O(2) C(18) 1.40(1) yes
O(3) C(25) 1.211(9) yes
O(4) C(27) 1.432(9) yes
O(4) C(35) 1.43(1) yes
C C(26) 1.52(1) yes
C H(24) 0.967 no
C H(25) 0.944 no
C(1) C(2) 1.376(10) yes
C(1) C(6) 1.419(9) yes
C(2) C(3) 1.36(1) yes
C(2) H(1) 0.978 no
C(3) C(4) 1.39(1) yes
C(3) H(2) 0.969 no
C(4) C(5) 1.38(1) yes
C(4) H(3) 0.980 no
C(5) C(6) 1.405(10) yes
C(5) H(4) 0.990 no
C(6) C(7) 1.51(1) yes
C(7) C(8) 1.517(10) yes
C(8) C(9) 1.520(10) yes
C(8) C(10) 1.54(1) yes
C(8) H(5) 0.962 no
C(9) H(6) 0.968 no
C(9) H(7) 0.959 no
C(10) C(11) 1.53(1) yes
C(10) H(8) 0.984 no
C(11) C(12) 1.34(1) yes
C(11) C(16) 1.33(1) yes
C(12) C(13) 1.41(2) yes
C(12) H(9) 1.004 no
C(13) C(14) 1.38(2) yes
C(13) H(10) 0.989 no
C(14) C(15) 1.33(2) yes
C(14) H(11) 0.964 no
C(15) C(16) 1.34(1) yes
C(15) H(12) 1.007 no
C(16) H(13) 0.989 no
C(17) H(14) 0.975 no
C(17) H(15) 0.968 no
C(17) H(16) 0.948 no
C(18) H(17) 0.959 no
C(18) H(18) 0.987 no
C(18) H(19) 0.966 no
C(19) C(20) 1.396(10) yes
C(19) C(24) 1.382(9) yes
C(20) C(21) 1.35(1) yes
C(20) H(23) 0.988 no
C(21) C(22) 1.39(1) yes
C(21) H(22) 0.976 no
C(22) C(23) 1.39(1) yes
C(22) H(21) 0.986 no
C(23) C(24) 1.358(10) yes
C(23) H(20) 0.963 no
C(24) C(25) 1.478(9) yes
C(25) C(26) 1.54(1) yes
C(26) C(27) 1.49(1) yes
C(26) H(26) 0.951 no
C(27) C(28) 1.52(1) yes
C(27) H(27) 0.971 no
C(28) C(29) 1.38(1) yes
C(28) C(33) 1.40(1) yes
C(29) C(30) 1.39(1) yes
C(29) H(28) 0.972 no
C(30) C(31) 1.39(2) yes
C(30) H(29) 0.974 no
C(31) C(32) 1.34(2) yes
C(31) H(30) 0.968 no
C(32) C(33) 1.38(2) yes
C(32) H(31) 1.043 no
C(33) H(32) 1.002 no
C(34) H(33) 0.963 no
C(34) H(34) 0.968 no
C(34) H(35) 0.938 no
C(35) H(36) 0.987 no
C(35) H(37) 0.957 no
C(35) H(38) 0.944 no

loop_
_geom_contact_atom_site_label_1
_geom_contact_atom_site_label_2
_geom_contact_distance
_geom_contact_site_symmetry_2
Se(1) O(3) 3.032(6) 1_656
Se(1) F(1) 3.199(9) .
Se(2) F(4) 3.085(7) 1_554
Se(2) O(1) 3.289(6) .
F(1) C(17) 3.17(1) .
F(1) C(9) 3.34(1) .
F(1) C(34) 3.41(1) 2_665
F(2) C(23) 3.43(1) 1_656
F(2) C(22) 3.47(1) 1_656
F(2) C(4) 3.49(1) 1_556
F(3) C(9) 3.40(1) .
F(3) C(18) 3.45(2) .
F(3) F(6) 3.47(1) .
F(3) C(10) 3.49(1) .
F(3) C 3.51(1) 1_556
F(4) C(34) 3.15(1) 1_556
F(4) C 3.33(1) 1_556
F(4) C(5) 3.52(1) 1_556
F(4) C 3.55(1) 2_665
F(5) C(34) 3.056(10) 2_665
F(5) C(9) 3.169(9) 2_665
F(5) F(5) 3.26(1) 2_665
F(5) C(7) 3.287(9) 2_665
F(5) C(9) 3.322(10) .
F(5) C(6) 3.452(10) 2_665
F(5) C(8) 3.493(9) 2_665
F(5) C(8) 3.581(10) .
F(6) C(8) 3.195(9) .
F(6) C(9) 3.214(9) .
F(6) C(26) 3.235(9) 1_556
F(6) C(27) 3.254(9) 1_556
F(6) C 3.300(9) 1_556
F(6) C(10) 3.480(10) .
F(6) C(34) 3.501(10) 2_665
F(7) C(21) 3.11(1) .
F(7) C(20) 3.41(1) .
F(8) C(5) 3.31(1) 2_665
F(8) C(26) 3.326(9) 1_556
F(8) C(3) 3.35(1) 1_455
F(8) C(6) 3.451(9) 2_665
F(8) C(4) 3.49(1) 2_665
F(8) C(2) 3.523(10) 1_455
O(1) C(34) 3.20(1) .
O(1) C(20) 3.393(10) .
O(3) C(2) 3.266(9) 1_454
O(3) C(17) 3.31(1) 1_454
C(2) C(3) 3.51(1) 2_765
C(2) C(29) 3.55(1) 1_656
C(2) C(30) 3.60(1) 1_656
C(3) C(3) 3.51(2) 2_765
C(3) C(30) 3.57(1) 1_656
C(31) C(35) 3.59(2) 2_674

loop_
_geom_torsion_atom_site_label_1
_geom_torsion_atom_site_label_2
_geom_torsion_atom_site_label_3
_geom_torsion_atom_site_label_4
_geom_torsion
_geom_torsion_publ_flag
Se(1) C(1) C(2) C(3) 178.0(6) yes
Se(1) C(1) C(6) C(5) -176.4(5) yes
Se(1) C(1) C(6) C(7) 1.3(10) yes
Se(1) C(9) C(8) C(7) 62.5(7) yes
Se(1) C(9) C(8) C(10) -66.0(6) yes
Se(2) C C(26) C(25) -60.5(7) yes
Se(2) C C(26) C(27) 69.6(7) yes
Se(2) C(19) C(20) C(21) -177.8(7) yes
Se(2) C(19) C(24) C(23) 177.8(5) yes
Se(2) C(19) C(24) C(25) -1(1) yes
O(1) C(7) C(6) C(1) 175.9(7) yes
O(1) C(7) C(6) C(5) -6(1) yes
O(1) C(7) C(8) C(9) 149.1(7) yes
O(1) C(7) C(8) C(10) -82.4(9) yes
O(2) C(10) C(8) C(7) -63.3(7) yes
O(2) C(10) C(8) C(9) 66.1(7) yes
O(2) C(10) C(11) C(12) 19(1) yes
O(2) C(10) C(11) C(16) -160.3(8) yes
O(3) C(25) C(24) C(19) 164.2(8) yes
O(3) C(25) C(24) C(23) -15(1) yes
O(3) C(25) C(26) C -130.4(8) yes
O(3) C(25) C(26) C(27) 100.9(9) yes
O(4) C(27) C(26) C -55.4(8) yes
O(4) C(27) C(26) C(25) 73.4(8) yes
O(4) C(27) C(28) C(29) 156.0(7) yes
O(4) C(27) C(28) C(33) -23(1) yes
C Se(2) C(19) C(20) 171.5(6) yes
C Se(2) C(19) C(24) -7.7(7) yes
C C(26) C(25) C(24) 51.9(9) yes
C C(26) C(27) C(28) -178.7(6) yes
C(1) Se(1) C(9) C(8) -56.2(5) yes
C(1) C(2) C(3) C(4) 0(1) yes
C(1) C(6) C(5) C(4) -3(1) yes
C(1) C(6) C(7) C(8) -5(1) yes
C(2) C(1) Se(1) C(9) -154.8(6) yes
C(2) C(1) Se(1) C(17) -56.3(6) yes
C(2) C(1) C(6) C(5) 4(1) yes
C(2) C(1) C(6) C(7) -178.0(7) yes
C(2) C(3) C(4) C(5) 1(1) yes
C(3) C(2) C(1) C(6) -2(1) yes
C(3) C(4) C(5) C(6) 0(1) yes
C(4) C(5) C(6) C(7) 179.0(7) yes
C(5) C(6) C(7) C(8) 172.4(7) yes
C(6) C(1) Se(1) C(9) 25.9(6) yes
C(6) C(1) Se(1) C(17) 124.4(6) yes
C(6) C(7) C(8) C(9) -29.7(9) yes
C(6) C(7) C(8) C(10) 98.8(8) yes
C(7) C(8) C(10) C(11) 61.4(8) yes
C(8) C(9) Se(1) C(17) -155.8(5) yes
C(8) C(10) O(2) C(18) -152.7(7) yes
C(8) C(10) C(11) C(12) -100(1) yes
C(8) C(10) C(11) C(16) 79.1(10) yes
C(9) C(8) C(10) C(11) -169.2(6) yes
C(10) C(11) C(12) C(13) 178(1) yes
C(10) C(11) C(16) C(15) -178.2(9) yes
C(11) C(10) O(2) C(18) 81.9(9) yes
C(11) C(12) C(13) C(14) 1(2) yes
C(11) C(16) C(15) C(14) -3(1) yes
C(12) C(11) C(16) C(15) 1(1) yes
C(12) C(13) C(14) C(15) -3(2) yes
C(13) C(12) C(11) C(16) 0(1) yes
C(13) C(14) C(15) C(16) 4(2) yes
C(19) Se(2) C C(26) 37.9(6) yes
C(19) C(20) C(21) C(22) -1(1) yes
C(19) C(24) C(23) C(22) 1(1) yes
C(19) C(24) C(25) C(26) -18(1) yes
C(20) C(19) Se(2) C(34) 71.1(6) yes
C(20) C(19) C(24) C(23) -1(1) yes
C(20) C(19) C(24) C(25) 179.1(7) yes
C(20) C(21) C(22) C(23) 1(1) yes
C(21) C(20) C(19) C(24) 1(1) yes
C(21) C(22) C(23) C(24) -1(1) yes
C(22) C(23) C(24) C(25) -178.9(7) yes
C(23) C(24) C(25) C(26) 162.3(7) yes
C(24) C(19) Se(2) C(34) -108.1(6) yes
C(24) C(25) C(26) C(27) -76.8(9) yes
C(25) C(26) C(27) C(28) -49.9(9) yes
C(26) C Se(2) C(34) 137.0(6) yes
C(26) C(27) O(4) C(35) 156.5(7) yes
C(26) C(27) C(28) C(29) -82.7(9) yes
C(26) C(27) C(28) C(33) 97.5(9) yes
C(27) C(28) C(29) C(30) 178.4(9) yes
C(27) C(28) C(33) C(32) -178.3(10) yes
C(28) C(27) O(4) C(35) -78.9(9) yes
C(28) C(29) C(30) C(31) 0(1) yes
C(28) C(33) C(32) C(31) 0(1) yes
C(29) C(28) C(33) C(32) 2(1) yes
C(29) C(30) C(31) C(32) 0(1) yes
C(30) C(29) C(28) C(33) -1(1) yes
C(30) C(31) C(32) C(33) 0(2) yes
C(30) C(31) C(32) C(33) 0(2) yes
